data_7218558
loop_
_publ_author_name
'Singh, Ajai kumar'
'Saleem, Fariha'
'Rao, Gyandshwar Kumar'
'Kumar, Arun'
'Kumar, Satyendra'
'Singh, Mahabir Pratap'

_publ_section_title
;
 Palladium(II) complexes bearing 1,2,3-triazole based organosulfur/
 selenium ligand: synthesis, structure and applications in Heck and
 Suzuki-Miyaura coupling as catalyst via palladium nanoparticles
;
_journal_name_full 'RSC Adv.'
_journal_paper_doi 10.1039/C4RA09574J
_journal_year 2014
_chemical_formula_moiety 'C16 H15 Cl2 N3 Pd Se'
_chemical_formula_sum 'C16 H15 Cl2 N3 Pd Se'
_chemical_formula_weight 505.57
_chemical_name_systematic
; 
 ? 
;
_space_group_IT_number 19
_symmetry_cell_setting orthorhombic
_symmetry_space_group_name_Hall 'P 2ac 2ab'
_symmetry_space_group_name_H-M 'P 21 21 21'
_atom_sites_solution_hydrogens geom
_atom_sites_solution_primary direct
_atom_sites_solution_secondary difmap
_audit_creation_method SHELXL-97
_cell_angle_alpha 90.00
_cell_angle_beta 90.00
_cell_angle_gamma 90.00
_cell_formula_units_Z 4
_cell_length_a 8.8269(19)
_cell_length_b 9.289(2)
_cell_length_c 20.716(4)
_cell_measurement_reflns_used 4205
_cell_measurement_temperature 298(2)
_cell_measurement_theta_max 23.63
_cell_measurement_theta_min 2.40
_cell_volume 1698.6(6)
_computing_cell_refinement 'Bruker SMART'
_computing_data_collection 'Bruker SMART'
_computing_data_reduction 'Bruker SAINT'
_computing_molecular_graphics 'Bruker SHELXTL'
_computing_publication_material 'Bruker SHELXTL'
_computing_structure_refinement 'SHELXL-97 (Sheldrick, 1997)'
_computing_structure_solution 'SHELXS-97 (Sheldrick, 1990)'
_diffrn_ambient_temperature 298(2)
_diffrn_measured_fraction_theta_full 1.000
_diffrn_measured_fraction_theta_max 1.000
_diffrn_measurement_device_type 'CCD area detector'
_diffrn_measurement_method 'phi and omega scans'
_diffrn_radiation_monochromator graphite
_diffrn_radiation_source 'fine-focus sealed tube'
_diffrn_radiation_type MoK\a
_diffrn_radiation_wavelength 0.71073
_diffrn_reflns_av_R_equivalents 0.0477
_diffrn_reflns_av_sigmaI/netI 0.0390
_diffrn_reflns_limit_h_max 10
_diffrn_reflns_limit_h_min -10
_diffrn_reflns_limit_k_max 11
_diffrn_reflns_limit_k_min -11
_diffrn_reflns_limit_l_max 24
_diffrn_reflns_limit_l_min -24
_diffrn_reflns_number 16232
_diffrn_reflns_theta_full 24.99
_diffrn_reflns_theta_max 24.99
_diffrn_reflns_theta_min 1.97
_exptl_absorpt_coefficient_mu 3.551
_exptl_absorpt_correction_T_max 0.072
_exptl_absorpt_correction_T_min 0.036
_exptl_absorpt_correction_type multi-scan
_exptl_absorpt_process_details '(SADABS; Bruker, 2000)'
_exptl_crystal_colour Orange
_exptl_crystal_density_diffrn 1.977
_exptl_crystal_density_meas 1.977
_exptl_crystal_density_method 'not measured'
_exptl_crystal_description Rods
_exptl_crystal_F_000 984.0
_exptl_crystal_size_max 0.483
_exptl_crystal_size_mid 0.255
_exptl_crystal_size_min 0.227
_refine_diff_density_max 0.979
_refine_diff_density_min -0.483
_refine_diff_density_rms 0.099
_refine_ls_abs_structure_details 'Flack H D (1983), Acta Cryst. A39, 876-881'
_refine_ls_abs_structure_Flack 0.027(15)
_refine_ls_extinction_method none
_refine_ls_goodness_of_fit_ref 1.147
_refine_ls_hydrogen_treatment constr
_refine_ls_matrix_type full
_refine_ls_number_parameters 208
_refine_ls_number_reflns 2998
_refine_ls_number_restraints 0
_refine_ls_restrained_S_all 1.147
_refine_ls_R_factor_all 0.0389
_refine_ls_R_factor_gt 0.0355
_refine_ls_shift/su_max 0.003
_refine_ls_shift/su_mean 0.001
_refine_ls_structure_factor_coef Fsqd
_refine_ls_weighting_details 'calc w=1/[\s^2^(Fo^2^)+(0.0337P)^2^+0.8040P] where P=(Fo^2^+2Fc^2^)/3'
_refine_ls_weighting_scheme calc
_refine_ls_wR_factor_gt 0.0782
_refine_ls_wR_factor_ref 0.0794
_reflns_number_gt 2826
_reflns_number_total 2998
_reflns_threshold_expression >2sigma(I)
_cod_data_source_file c4ra09574j2.cif
_cod_data_source_block complex2
_cod_depositor_comments
;
The following automatic conversions were performed:

'_symmetry_cell_setting' value 'Orthorhombic' changed to
'orthorhombic' according to
/usr/data/users/saulius/crontab/automatic-downloads/rss-feeds/RSC/lib/dictionaries/cif_core.dic
dictionary named 'cif_core.dic' version 2.4.2 from 2011-04-26.

Automatic conversion script
Id: cif_fix_values 2827 2014-09-09 07:05:25Z andrius 
;
_cod_original_sg_symbol_Hall 'P 2ac 2ab '
_cod_original_sg_symbol_H-M P2(1)2(1)2(1)
_cod_original_formula_sum 'C16 H15 Cl2 N3 Pd Se '
_cod_database_code 7218558

loop_
_symmetry_equiv_pos_as_xyz
'x, y, z'
'-x+1/2, -y, z+1/2'
'-x, y+1/2, -z+1/2'
'x+1/2, -y+1/2, -z'

loop_
_atom_site_label
_atom_site_type_symbol
_atom_site_fract_x
_atom_site_fract_y
_atom_site_fract_z
_atom_site_U_iso_or_equiv
_atom_site_adp_type
_atom_site_occupancy
_atom_site_symmetry_multiplicity
_atom_site_calc_flag
_atom_site_refinement_flags
C4 C 0.7675(9) 0.0271(8) 0.1819(4) 0.058(2) Uani 1 1 d .
H4 H 0.8500 -0.0349 0.1849 0.070 Uiso 1 1 calc R
C5 C 0.7498(8) 0.1104(7) 0.1270(3) 0.0487(17) Uani 1 1 d .
H5 H 0.8182 0.1024 0.0931 0.058 Uiso 1 1 calc R
C1 C 0.5283(7) 0.2098(8) 0.1732(3) 0.0508(18) Uani 1 1 d .
H1 H 0.4453 0.2712 0.1706 0.061 Uiso 1 1 calc R
C11 C 0.2049(6) 0.9741(6) 0.1510(3) 0.0359(14) Uani 1 1 d .
C6 C 0.6307(7) 0.2050(6) 0.1230(3) 0.0386(14) Uani 1 1 d .
C16 C 0.1673(7) 1.1179(6) 0.1459(3) 0.0409(15) Uani 1 1 d .
H16 H 0.1715 1.1649 0.1063 0.049 Uiso 1 1 calc R
C12 C 0.1987(7) 0.9032(7) 0.2082(3) 0.0458(16) Uani 1 1 d .
H12 H 0.2219 0.8056 0.2102 0.055 Uiso 1 1 calc R
C7 C 0.6115(8) 0.2891(7) 0.0615(3) 0.0454(16) Uani 1 1 d .
H7A H 0.7106 0.3075 0.0430 0.054 Uiso 1 1 calc R
H7B H 0.5547 0.2314 0.0308 0.054 Uiso 1 1 calc R
N2 N 0.3809(5) 0.4325(5) 0.0667(3) 0.0392(11) Uani 1 1 d .
N1 N 0.5324(5) 0.4279(5) 0.0710(3) 0.0428(12) Uani 1 1 d .
C8 C 0.5953(6) 0.5541(6) 0.0855(3) 0.0366(15) Uani 1 1 d .
H8 H 0.6975 0.5749 0.0912 0.044 Uiso 1 1 calc R
Pd1 Pd 0.13857(4) 0.65645(4) 0.07276(2) 0.02957(13) Uani 1 1 d .
Se1 Se 0.26923(6) 0.87925(6) 0.07207(3) 0.03745(16) Uani 1 1 d .
Cl2 Cl 0.00876(17) 0.44003(16) 0.07008(9) 0.0478(4) Uani 1 1 d .
Cl1 Cl -0.08234(16) 0.78258(16) 0.06545(8) 0.0430(4) Uani 1 1 d .
C10 C 0.4674(7) 0.8036(7) 0.1020(3) 0.0448(16) Uani 1 1 d .
H10A H 0.5490 0.8512 0.0790 0.054 Uiso 1 1 calc R
H10B H 0.4797 0.8228 0.1478 0.054 Uiso 1 1 calc R
N3 N 0.3446(5) 0.5674(5) 0.0807(2) 0.0368(11) Uani 1 1 d .
C9 C 0.4739(6) 0.6468(7) 0.0902(3) 0.0350(14) Uani 1 1 d .
C13 C 0.1578(7) 0.9766(8) 0.2638(3) 0.0486(17) Uani 1 1 d .
H13 H 0.1560 0.9300 0.3035 0.058 Uiso 1 1 calc R
C3 C 0.6664(9) 0.0341(8) 0.2316(4) 0.060(2) Uani 1 1 d .
H3 H 0.6791 -0.0228 0.2682 0.072 Uiso 1 1 calc R
C15 C 0.1234(8) 1.1901(8) 0.2010(4) 0.0563(19) Uani 1 1 d .
H15 H 0.0961 1.2867 0.1989 0.068 Uiso 1 1 calc R
C2 C 0.5470(8) 0.1255(9) 0.2269(4) 0.062(2) Uani 1 1 d .
H2 H 0.4772 0.1309 0.2604 0.074 Uiso 1 1 calc R
C14 C 0.1202(8) 1.1184(8) 0.2591(4) 0.0571(19) Uani 1 1 d .
H14 H 0.0915 1.1681 0.2961 0.068 Uiso 1 1 calc R

loop_
_atom_site_aniso_label
_atom_site_aniso_U_11
_atom_site_aniso_U_22
_atom_site_aniso_U_33
_atom_site_aniso_U_23
_atom_site_aniso_U_13
_atom_site_aniso_U_12
C4 0.050(5) 0.051(5) 0.073(5) 0.005(4) -0.013(4) 0.010(4)
C5 0.044(4) 0.044(4) 0.058(4) -0.003(3) -0.002(3) 0.003(3)
C1 0.037(4) 0.051(4) 0.065(5) -0.005(4) 0.007(3) 0.003(3)
C11 0.028(3) 0.037(4) 0.042(4) -0.006(3) -0.002(3) -0.009(3)
C6 0.033(3) 0.035(3) 0.048(4) -0.008(3) -0.003(3) -0.002(3)
C16 0.047(4) 0.030(3) 0.046(4) -0.004(3) -0.003(3) 0.000(3)
C12 0.048(4) 0.044(4) 0.046(4) 0.006(3) -0.004(3) 0.001(3)
C7 0.052(4) 0.037(3) 0.047(4) -0.006(3) 0.002(3) 0.011(3)
N2 0.035(3) 0.037(3) 0.046(3) -0.003(3) 0.000(3) 0.003(2)
N1 0.030(3) 0.050(3) 0.048(3) -0.004(3) -0.004(3) 0.002(2)
C8 0.027(3) 0.046(4) 0.037(4) -0.011(3) -0.003(2) -0.001(3)
Pd1 0.0273(2) 0.0293(2) 0.0320(2) -0.0011(2) -0.0012(2) 0.00064(18)
Se1 0.0398(3) 0.0323(3) 0.0402(3) 0.0004(3) 0.0012(3) -0.0018(2)
Cl2 0.0407(8) 0.0400(8) 0.0626(9) -0.0044(10) 0.0023(10) -0.0032(6)
Cl1 0.0349(7) 0.0439(8) 0.0502(9) -0.0014(8) -0.0030(7) 0.0075(6)
C10 0.045(4) 0.045(4) 0.044(4) -0.005(3) -0.001(3) 0.000(3)
N3 0.030(2) 0.043(3) 0.038(3) 0.000(2) -0.006(2) 0.002(2)
C9 0.031(3) 0.039(3) 0.035(3) 0.003(3) -0.003(2) -0.011(3)
C13 0.038(4) 0.067(5) 0.041(4) -0.002(3) -0.001(3) -0.007(4)
C3 0.072(6) 0.047(4) 0.061(5) 0.002(4) -0.006(4) -0.009(4)
C15 0.041(4) 0.046(4) 0.081(5) -0.014(4) -0.002(4) 0.001(4)
C2 0.055(5) 0.070(6) 0.060(5) -0.003(4) 0.006(4) 0.000(4)
C14 0.054(5) 0.066(5) 0.051(4) -0.020(4) 0.003(4) 0.002(4)

loop_
_atom_type_symbol
_atom_type_description
_atom_type_scat_dispersion_real
_atom_type_scat_dispersion_imag
_atom_type_scat_source
C C 0.0033 0.0016 'International Tables Vol C Tables 4.2.6.8 and 6.1.1.4'
H H 0.0000 0.0000 'International Tables Vol C Tables 4.2.6.8 and 6.1.1.4'
N N 0.0061 0.0033 'International Tables Vol C Tables 4.2.6.8 and 6.1.1.4'
Se Se -0.0929 2.2259 'International Tables Vol C Tables 4.2.6.8 and 6.1.1.4'
Cl Cl 0.1484 0.1585 'International Tables Vol C Tables 4.2.6.8 and 6.1.1.4'
Pd Pd -0.9988 1.0072 'International Tables Vol C Tables 4.2.6.8 and 6.1.1.4'

loop_
_geom_angle_atom_site_label_1
_geom_angle_atom_site_label_2
_geom_angle_atom_site_label_3
_geom_angle
C3 C4 C5 121.3(7)
C3 C4 H4 119.4
C5 C4 H4 119.4
C6 C5 C4 119.6(7)
C6 C5 H5 120.2
C4 C5 H5 120.2
C2 C1 C6 121.0(6)
C2 C1 H1 119.5
C6 C1 H1 119.5
C12 C11 C16 121.8(6)
C12 C11 Se1 121.8(5)
C16 C11 Se1 116.4(5)
C5 C6 C1 118.5(6)
C5 C6 C7 118.0(6)
C1 C6 C7 123.3(6)
C11 C16 C15 118.3(6)
C11 C16 H16 120.9
C15 C16 H16 120.9
C11 C12 C13 119.8(6)
C11 C12 H12 120.1
C13 C12 H12 120.1
N1 C7 C6 113.1(5)
N1 C7 H7A 109.0
C6 C7 H7A 109.0
N1 C7 H7B 109.0
C6 C7 H7B 109.0
H7A C7 H7B 107.8
N3 N2 N1 104.9(4)
C8 N1 N2 113.7(5)
C8 N1 C7 126.9(5)
N2 N1 C7 119.3(5)
N1 C8 C9 104.0(5)
N1 C8 H8 128.0
C9 C8 H8 128.0
N3 Pd1 Cl1 173.41(14)
N3 Pd1 Cl2 95.32(14)
Cl1 Pd1 Cl2 91.22(6)
N3 Pd1 Se1 85.37(13)
Cl1 Pd1 Se1 88.11(4)
Cl2 Pd1 Se1 178.20(5)
C11 Se1 C10 98.9(3)
C11 Se1 Pd1 104.41(17)
C10 Se1 Pd1 96.77(19)
C9 C10 Se1 109.3(4)
C9 C10 H10A 109.8
Se1 C10 H10A 109.8
C9 C10 H10B 109.8
Se1 C10 H10B 109.8
H10A C10 H10B 108.3
N2 N3 C9 109.8(5)
N2 N3 Pd1 126.3(4)
C9 N3 Pd1 123.0(4)
N3 C9 C8 107.5(5)
N3 C9 C10 121.4(5)
C8 C9 C10 131.1(5)
C14 C13 C12 118.7(7)
C14 C13 H13 120.7
C12 C13 H13 120.7
C2 C3 C4 118.9(7)
C2 C3 H3 120.5
C4 C3 H3 120.5
C14 C15 C16 119.7(7)
C14 C15 H15 120.2
C16 C15 H15 120.2
C3 C2 C1 120.7(7)
C3 C2 H2 119.7
C1 C2 H2 119.7
C13 C14 C15 121.7(7)
C13 C14 H14 119.1
C15 C14 H14 119.1

loop_
_geom_bond_atom_site_label_1
_geom_bond_atom_site_label_2
_geom_bond_distance
C4 C3 1.365(10)
C4 C5 1.384(10)
C4 H4 0.9300
C5 C6 1.373(9)
C5 H5 0.9300
C1 C2 1.369(10)
C1 C6 1.378(8)
C1 H1 0.9300
C11 C12 1.357(9)
C11 C16 1.381(8)
C11 Se1 1.942(6)
C6 C7 1.506(8)
C16 C15 1.380(9)
C16 H16 0.9300
C12 C13 1.386(9)
C12 H12 0.9300
C7 N1 1.479(7)
C7 H7A 0.9700
C7 H7B 0.9700
N2 N3 1.326(6)
N2 N1 1.340(6)
N1 C8 1.331(7)
C8 C9 1.378(8)
C8 H8 0.9300
Pd1 N3 2.005(4)
Pd1 Cl1 2.2799(15)
Pd1 Cl2 2.3146(16)
Pd1 Se1 2.3693(8)
Se1 C10 1.985(6)
C10 C9 1.478(9)
C10 H10A 0.9700
C10 H10B 0.9700
N3 C9 1.373(7)
C13 C14 1.362(10)
C13 H13 0.9300
C3 C2 1.356(10)
C3 H3 0.9300
C15 C14 1.375(10)
C15 H15 0.9300
C2 H2 0.9300
C14 H14 0.9300

loop_
_geom_torsion_atom_site_label_1
_geom_torsion_atom_site_label_2
_geom_torsion_atom_site_label_3
_geom_torsion_atom_site_label_4
_geom_torsion
C3 C4 C5 C6 1.8(11)
C4 C5 C6 C1 -2.5(9)
C4 C5 C6 C7 -177.5(6)
C2 C1 C6 C5 1.9(10)
C2 C1 C6 C7 176.6(6)
C12 C11 C16 C15 0.4(9)
Se1 C11 C16 C15 -179.0(5)
C16 C11 C12 C13 -1.8(10)
Se1 C11 C12 C13 177.5(5)
C5 C6 C7 N1 -153.5(5)
C1 C6 C7 N1 31.7(9)
N3 N2 N1 C8 -1.5(8)
N3 N2 N1 C7 176.9(5)
C6 C7 N1 C8 88.7(8)
C6 C7 N1 N2 -89.4(8)
N2 N1 C8 C9 -0.6(7)
C7 N1 C8 C9 -178.8(6)
C12 C11 Se1 C10 -54.2(5)
C16 C11 Se1 C10 125.2(5)
C12 C11 Se1 Pd1 45.2(5)
C16 C11 Se1 Pd1 -135.4(4)
N3 Pd1 Se1 C11 -114.7(2)
Cl1 Pd1 Se1 C11 64.35(19)
Cl2 Pd1 Se1 C11 132.7(15)
N3 Pd1 Se1 C10 -13.7(2)
Cl1 Pd1 Se1 C10 165.39(19)
Cl2 Pd1 Se1 C10 -126.3(15)
C11 Se1 C10 C9 125.9(4)
Pd1 Se1 C10 C9 20.1(4)
N1 N2 N3 C9 3.1(7)
N1 N2 N3 Pd1 171.9(4)
Cl1 Pd1 N3 N2 -168.3(10)
Cl2 Pd1 N3 N2 18.5(5)
Se1 Pd1 N3 N2 -159.9(5)
Cl1 Pd1 N3 C9 -0.9(17)
Cl2 Pd1 N3 C9 -174.1(4)
Se1 Pd1 N3 C9 7.5(4)
N2 N3 C9 C8 -3.6(6)
Pd1 N3 C9 C8 -172.8(4)
N2 N3 C9 C10 175.6(5)
Pd1 N3 C9 C10 6.4(7)
N1 C8 C9 N3 2.5(6)
N1 C8 C9 C10 -176.6(6)
Se1 C10 C9 N3 -19.3(7)
Se1 C10 C9 C8 159.6(5)
C11 C12 C13 C14 1.9(10)
C5 C4 C3 C2 -0.4(11)
C11 C16 C15 C14 0.9(10)
C4 C3 C2 C1 -0.3(11)
C6 C1 C2 C3 -0.5(11)
C12 C13 C14 C15 -0.7(11)
C16 C15 C14 C13 -0.7(11)
